data_4327207
loop_
_publ_author_name
'Jeremiah S. Duncan'
'Michael J. Zdilla'
'Sonny C. Lee'

_publ_contact_author_address
;                                                                               
 Department of Chemistry
 University of Waterloo
 200 University Avenue West
 Waterloo, Ontario  N2L 3G1
 CANADA  
;
_publ_contact_author_email sclee@uwaterloo.ca
_publ_contact_author_fax 519-746-0435
_publ_contact_author_name 'Sonny C. Lee'
_publ_contact_author_phone '519-885-1211 x7501'
_publ_section_title
;
 Synthesis and Elaboration of the Dinuclear Iron-Imide Cluster Core
 [Fe2(\m-NR)2]2+
;
_journal_name_full 'Inorganic Chemistry'
_journal_page_first 1071
_journal_page_last 1080
_journal_paper_doi 10.1021/ic061133+
_journal_volume 46
_journal_year 2007
_chemical_compound_source 'Chemical synthesis, S.C. Lee lab'
_chemical_formula_moiety '(C16H36N 1+)2 (Fe 3+)2 (C9H11N 2-)2 (Cl 1-)4 (C2H3N)4'
_chemical_formula_structural (C16H36N)2(Fe2(NC9H11)2(Cl)4(C2H3N)4
_chemical_formula_sum 'C58 H106 Cl4 Fe2 N8'
_chemical_formula_weight 1169.01
_chemical_name_common (NBu4)2[Fe2(mu-NMes)2Cl4].4MeCN
_chemical_name_systematic
; 
 ? 
;
_space_group_IT_number 15
_symmetry_cell_setting monoclinic
_symmetry_space_group_name_Hall '-C 2yc'
_symmetry_space_group_name_H-M 'C 1 2/c 1'
_atom_sites_solution_hydrogens geom
_atom_sites_solution_primary direct
_atom_sites_solution_secondary difmap
_audit_creation_method SHELXL
_cell_angle_alpha 90.00
_cell_angle_beta 122.2710(15)
_cell_angle_gamma 90.00
_cell_formula_units_Z 4
_cell_length_a 23.3740(9)
_cell_length_b 21.0290(9)
_cell_length_c 16.3194(6)
_cell_measurement_reflns_used 17225
_cell_measurement_temperature 200(2)
_cell_measurement_theta_max 22.49
_cell_measurement_theta_min 1.41
_cell_volume 6782.4(5)
_computing_cell_refinement DENZO-SMN
_computing_data_collection 'NONIUS COLLECT'
_computing_data_reduction DENZO-SMN
_computing_molecular_graphics 'Siemens SHELXTL'
_computing_publication_material 'CIFTAB, Siemens SHELXTL'
_computing_structure_refinement 'SHELXL-93 (Sheldrick, 1993)'
_computing_structure_solution 'SHELXS-86 (Sheldrick, 1990)'
_diffrn_ambient_temperature 200(2)
_diffrn_measurement_device 'Nonius KappaCCD'
_diffrn_measurement_method '\w scans'
_diffrn_radiation_monochromator graphite
_diffrn_radiation_source 'fine-focus sealed tube'
_diffrn_radiation_type MoK\a
_diffrn_radiation_wavelength 0.71073
_diffrn_reflns_av_R_equivalents 0.0690
_diffrn_reflns_av_sigmaI/netI 0.0495
_diffrn_reflns_limit_h_max 21
_diffrn_reflns_limit_h_min -25
_diffrn_reflns_limit_k_max 22
_diffrn_reflns_limit_k_min 0
_diffrn_reflns_limit_l_max 17
_diffrn_reflns_limit_l_min 0
_diffrn_reflns_number 17225
_diffrn_reflns_theta_max 22.49
_diffrn_reflns_theta_min 1.41
_diffrn_standards_number 0
_exptl_absorpt_coefficient_mu 0.624
_exptl_absorpt_correction_T_max 1.0000
_exptl_absorpt_correction_T_min 0.66205
_exptl_absorpt_correction_type psi-scan
_exptl_crystal_colour 'dark green'
_exptl_crystal_density_diffrn 1.145
_exptl_crystal_description parallelopippeds
_exptl_crystal_F_000 2520
_exptl_crystal_size_max 0.30
_exptl_crystal_size_mid 0.25
_exptl_crystal_size_min 0.25
_refine_diff_density_max 0.502
_refine_diff_density_min -0.333
_refine_diff_density_rms 0.059
_refine_ls_extinction_method none
_refine_ls_goodness_of_fit_all 1.031
_refine_ls_goodness_of_fit_obs 1.091
_refine_ls_hydrogen_treatment constr
_refine_ls_matrix_type full
_refine_ls_number_parameters 337
_refine_ls_number_reflns 4412
_refine_ls_number_restraints 60
_refine_ls_restrained_S_all 1.035
_refine_ls_restrained_S_obs 1.093
_refine_ls_R_factor_all 0.0822
_refine_ls_R_factor_obs 0.0489
_refine_ls_shift/esd_max 0.000
_refine_ls_shift/esd_mean 0.000
_refine_ls_structure_factor_coef Fsqd
_refine_ls_weighting_details 'w=1/[\s^2^(Fo^2^)+(0.0779P)^2^+0.0000P] where P=(Fo^2^+2Fc^2^)/3'
_refine_ls_weighting_scheme calc
_refine_ls_wR_factor_all 0.1426
_refine_ls_wR_factor_obs 0.1225
_reflns_number_observed 3011
_reflns_number_total 4413
_reflns_observed_criterion I>2\s(I)
_cod_data_source_file ic0611332Bsi20060622_121538_05.cif
_cod_data_source_block (NBu4)2[Fe2(mu-NMes)2Cl4].4MeCN
_cod_database_code 4327207

loop_
_symmetry_equiv_pos_as_xyz
'x, y, z'
'-x, y, -z+1/2'
'x+1/2, y+1/2, z'
'-x+1/2, y+1/2, -z+1/2'
'-x, -y, -z'
'x, -y, z-1/2'
'-x+1/2, -y+1/2, -z'
'x+1/2, -y+1/2, z-1/2'

loop_
_atom_site_aniso_label
_atom_site_aniso_U_11
_atom_site_aniso_U_22
_atom_site_aniso_U_33
_atom_site_aniso_U_23
_atom_site_aniso_U_13
_atom_site_aniso_U_12
Fe1 0.0528(4) 0.0389(4) 0.0316(3) -0.0001(3) 0.0250(3) 0.0039(3)
Cl1 0.0734(8) 0.0567(8) 0.0570(7) 0.0030(6) 0.0459(7) 0.0002(6)
Cl2 0.0765(8) 0.0523(8) 0.0345(6) -0.0068(5) 0.0211(6) 0.0016(6)
N1 0.051(2) 0.033(2) 0.035(2) 0.001(2) 0.025(2) 0.005(2)
N2 0.040(2) 0.039(2) 0.032(2) 0.003(2) 0.019(2) 0.000(2)
C1 0.047(3) 0.046(3) 0.027(2) 0.001(2) 0.023(2) 0.004(2)
C2 0.047(3) 0.062(3) 0.035(2) -0.001(2) 0.021(2) 0.005(3)
C3 0.044(3) 0.088(4) 0.038(3) 0.003(3) 0.020(2) 0.019(3)
C4 0.072(4) 0.064(4) 0.038(3) 0.009(2) 0.032(3) 0.024(3)
C5 0.068(3) 0.048(3) 0.035(2) 0.007(2) 0.034(2) 0.011(2)
C6 0.053(3) 0.036(3) 0.027(2) 0.006(2) 0.026(2) 0.009(2)
C7 0.047(3) 0.090(4) 0.063(3) -0.009(3) 0.024(3) -0.005(3)
C8 0.104(4) 0.080(4) 0.057(3) 0.018(3) 0.039(3) 0.052(3)
C9 0.054(3) 0.042(3) 0.041(2) 0.002(2) 0.028(2) 0.000(2)
C10 0.043(3) 0.050(3) 0.040(2) 0.001(2) 0.027(2) -0.001(2)
C11 0.045(3) 0.059(3) 0.048(3) 0.007(2) 0.028(2) 0.006(2)
C12 0.052(3) 0.084(4) 0.060(3) 0.004(3) 0.034(3) 0.015(3)
C13 0.067(4) 0.091(4) 0.096(4) 0.004(3) 0.050(3) 0.020(3)
C14 0.047(3) 0.041(3) 0.033(2) 0.005(2) 0.019(2) -0.001(2)
C15 0.048(3) 0.041(3) 0.045(3) -0.001(2) 0.024(2) 0.001(2)
C16 0.054(3) 0.054(3) 0.059(3) 0.008(2) 0.020(3) 0.011(2)
C18 0.049(3) 0.044(3) 0.029(2) 0.001(2) 0.021(2) 0.000(2)
C19 0.067(3) 0.051(3) 0.043(3) 0.000(2) 0.027(2) -0.009(2)
C20 0.051(3) 0.059(3) 0.045(3) -0.005(2) 0.018(2) -0.012(2)
C22 0.045(3) 0.039(3) 0.038(2) 0.004(2) 0.025(2) -0.001(2)
C23 0.049(3) 0.047(3) 0.038(2) -0.004(2) 0.025(2) -0.005(2)
C24 0.046(3) 0.046(3) 0.048(3) 0.003(2) 0.024(2) -0.005(2)
C25 0.059(3) 0.062(3) 0.059(3) -0.010(3) 0.031(3) -0.021(3)
N1S 0.102(4) 0.106(4) 0.078(3) -0.028(3) 0.052(3) -0.017(3)
C1S 0.065(3) 0.070(4) 0.063(4) 0.004(3) 0.037(3) 0.003(3)
C2S 0.106(5) 0.095(4) 0.058(3) -0.007(3) 0.042(3) -0.003(4)
C3S 0.109(6) 0.101(6) 0.111(6) -0.022(5) 0.018(5) -0.025(6)
N2S 0.236(12) 0.100(8) 0.144(9) 0.011(7) -0.020(9) -0.015(8)
C4S 0.114(8) 0.124(9) 0.160(11) 0.036(8) 0.055(8) 0.009(7)
N2S' 0.151(15) 0.156(17) 0.181(18) -0.008(16) 0.055(15) -0.019(15)
C4S' 0.114(14) 0.107(15) 0.112(16) -0.022(13) 0.048(13) -0.013(13)

loop_
_atom_site_label
_atom_site_type_symbol
_atom_site_fract_x
_atom_site_fract_y
_atom_site_fract_z
_atom_site_U_iso_or_equiv
_atom_site_thermal_displace_type
_atom_site_occupancy
_atom_site_calc_flag
_atom_site_refinement_flags
_atom_site_disorder_group
Fe1 Fe 0.24558(3) 0.25358(3) 0.41952(4) 0.0398(2) Uani 1 d . .
Cl1 Cl 0.31717(6) 0.30719(6) 0.38823(8) 0.0568(4) Uani 1 d . .
Cl2 Cl 0.16655(6) 0.20858(5) 0.27543(7) 0.0587(4) Uani 1 d . .
N1 N 0.2127(2) 0.30520(15) 0.4788(2) 0.0388(8) Uani 1 d . .
N2 N 0.2476(2) 0.52939(15) 0.2767(2) 0.0368(8) Uani 1 d . .
C1 C 0.1766(2) 0.3616(2) 0.4590(3) 0.0383(10) Uani 1 d . .
C2 C 0.1055(2) 0.3599(2) 0.4105(3) 0.0488(11) Uani 1 d . .
C3 C 0.0706(2) 0.4173(3) 0.3900(3) 0.0575(13) Uani 1 d . .
H3 H 0.0226(2) 0.4163(3) 0.3561(3) 0.069 Uiso 1 calc R .
C4 C 0.1027(3) 0.4758(2) 0.4171(3) 0.0566(13) Uani 1 d . .
C5 C 0.1723(2) 0.4754(2) 0.4653(3) 0.0475(11) Uani 1 d . .
H5 H 0.1954(2) 0.5150(2) 0.4850(3) 0.057 Uiso 1 calc R .
C6 C 0.2110(2) 0.4200(2) 0.4868(3) 0.0362(10) Uani 1 d . .
C7 C 0.0695(2) 0.2973(2) 0.3818(3) 0.0692(15) Uani 1 d . .
H7A H 0.0206(2) 0.3045(2) 0.3455(20) 0.104 Uiso 1 calc R .
H7B H 0.0829(12) 0.2724(6) 0.4401(4) 0.104 Uiso 1 calc R .
H7C H 0.0816(12) 0.2741(7) 0.3411(19) 0.104 Uiso 1 calc R .
C8 C 0.0622(3) 0.5366(2) 0.3931(3) 0.082(2) Uani 1 d . .
H8A H 0.0313(13) 0.5335(7) 0.4164(23) 0.123 Uiso 1 calc R .
H8B H 0.0360(15) 0.5431(9) 0.3228(4) 0.123 Uiso 1 calc R .
H8C H 0.0930(3) 0.5725(3) 0.4248(21) 0.123 Uiso 1 calc R .
C9 C 0.2861(2) 0.4223(2) 0.5366(3) 0.0440(11) Uani 1 d . .
H9A H 0.3015(2) 0.4665(2) 0.5530(15) 0.066 Uiso 1 calc R .
H9B H 0.2996(2) 0.4051(11) 0.4936(7) 0.066 Uiso 1 calc R .
H9C H 0.3066(2) 0.3969(9) 0.5961(9) 0.066 Uiso 1 calc R .
C10 C 0.2930(2) 0.5137(2) 0.2394(3) 0.0422(10) Uani 1 d . .
H10A H 0.3163(2) 0.5531(2) 0.2399(3) 0.051 Uiso 1 calc R .
H10B H 0.2641(2) 0.4997(2) 0.1712(3) 0.051 Uiso 1 calc R .
C11 C 0.3463(2) 0.4626(2) 0.2957(3) 0.0494(11) Uani 1 d . .
H11A H 0.3818(2) 0.4796(2) 0.3596(3) 0.059 Uiso 1 calc R .
H11B H 0.3252(2) 0.4255(2) 0.3066(3) 0.059 Uiso 1 calc R .
C12 C 0.3779(2) 0.4421(2) 0.2393(3) 0.0636(14) Uani 1 d . .
H12A H 0.3993(2) 0.4794(2) 0.2293(3) 0.076 Uiso 1 calc R .
H12B H 0.3419(2) 0.4264(2) 0.1748(3) 0.076 Uiso 1 calc R .
C13 C 0.4307(3) 0.3903(3) 0.2912(4) 0.081(2) Uani 1 d . .
H13A H 0.4457(13) 0.3750(12) 0.2490(10) 0.122 Uiso 1 calc R .
H13B H 0.4109(6) 0.3550(8) 0.3072(23) 0.122 Uiso 1 calc R .
H13C H 0.4695(8) 0.4076(5) 0.3510(13) 0.122 Uiso 1 calc R .
C14 C 0.2004(2) 0.5814(2) 0.2119(3) 0.0418(10) Uani 1 d . .
H14A H 0.2282(2) 0.6181(2) 0.2156(3) 0.050 Uiso 1 calc R .
H14B H 0.1759(2) 0.5658(2) 0.1443(3) 0.050 Uiso 1 calc R .
C15 C 0.1490(2) 0.6050(2) 0.2332(3) 0.0455(11) Uani 1 d . .
H15A H 0.1723(2) 0.6213(2) 0.3004(3) 0.055 Uiso 1 calc R .
H15B H 0.1192(2) 0.5695(2) 0.2274(3) 0.055 Uiso 1 calc R .
C16 C 0.1065(2) 0.6576(2) 0.1630(3) 0.0608(13) Uani 1 d D .
H16A H 0.0816(2) 0.6402(2) 0.0963(3) 0.073 Uiso 1 calc R 1
H16B H 0.1369(2) 0.6916(2) 0.1661(3) 0.073 Uiso 1 calc R 1
C17 C 0.0561(3) 0.6862(2) 0.1845(4) 0.075(2) Uiso 1 d D 1
H17A H 0.0320(12) 0.7214(11) 0.1396(17) 0.113 Uiso 1 calc R 1
H17B H 0.0802(3) 0.7020(15) 0.2513(9) 0.113 Uiso 1 calc R 1
H17C H 0.0235(11) 0.6535(5) 0.1764(24) 0.113 Uiso 1 calc R 1
C18 C 0.2896(2) 0.5508(2) 0.3821(3) 0.0403(10) Uani 1 d . .
H18A H 0.2583(2) 0.5608(2) 0.4038(3) 0.048 Uiso 1 calc R .
H18B H 0.3181(2) 0.5147(2) 0.4218(3) 0.048 Uiso 1 calc R .
C19 C 0.3348(2) 0.6076(2) 0.4032(3) 0.0545(12) Uani 1 d . .
H19A H 0.3684(2) 0.5977(2) 0.3856(3) 0.065 Uiso 1 calc R .
H19B H 0.3074(2) 0.6442(2) 0.3635(3) 0.065 Uiso 1 calc R .
C20 C 0.3710(2) 0.6246(2) 0.5091(3) 0.0558(12) Uani 1 d D .
H20A H 0.4014(2) 0.5892(2) 0.5477(3) 0.067 Uiso 1 calc R 1
H20B H 0.3372(2) 0.6296(2) 0.5275(3) 0.067 Uiso 1 calc R 1
C21 C 0.4125(3) 0.6857(2) 0.5343(4) 0.080(2) Uiso 1 d D 1
H21A H 0.4344(15) 0.6944(9) 0.6038(6) 0.120 Uiso 1 calc R 1
H21B H 0.3826(4) 0.7212(4) 0.4972(19) 0.120 Uiso 1 calc R 1
H21C H 0.4471(12) 0.6807(6) 0.5182(24) 0.120 Uiso 1 calc R 1
C22 C 0.2079(2) 0.4711(2) 0.2742(3) 0.0397(10) Uani 1 d . .
H22A H 0.2408(2) 0.4381(2) 0.3162(3) 0.048 Uiso 1 calc R .
H22B H 0.1816(2) 0.4830(2) 0.3033(3) 0.048 Uiso 1 calc R .
C23 C 0.1600(2) 0.4418(2) 0.1765(3) 0.0438(11) Uani 1 d . .
H23A H 0.1846(2) 0.4317(2) 0.1441(3) 0.053 Uiso 1 calc R .
H23B H 0.1235(2) 0.4723(2) 0.1354(3) 0.053 Uiso 1 calc R .
C24 C 0.1294(2) 0.3813(2) 0.1883(3) 0.0470(11) Uani 1 d . .
H24A H 0.1058(2) 0.3918(2) 0.2220(3) 0.056 Uiso 1 calc R .
H24B H 0.1663(2) 0.3513(2) 0.2298(3) 0.056 Uiso 1 calc R .
C25 C 0.0798(2) 0.3488(2) 0.0928(3) 0.0600(13) Uani 1 d . .
H25A H 0.0662(11) 0.3078(6) 0.1057(3) 0.090 Uiso 1 calc R .
H25B H 0.1014(5) 0.3420(12) 0.0560(9) 0.090 Uiso 1 calc R .
H25C H 0.0397(6) 0.3758(6) 0.0552(9) 0.090 Uiso 1 calc R .
N1S N 0.2893(3) 0.8455(3) 0.5096(4) 0.094(2) Uani 1 d . .
C1S C 0.2676(3) 0.8160(3) 0.4413(4) 0.0647(14) Uani 1 d . .
C2S C 0.2391(3) 0.7779(3) 0.3557(4) 0.087(2) Uani 1 d . .
H2S1 H 0.2190(17) 0.7396(9) 0.3640(11) 0.131 Uiso 1 calc R .
H2S2 H 0.2748(5) 0.7658(15) 0.3442(15) 0.131 Uiso 1 calc R .
H2S3 H 0.2042(13) 0.8023(7) 0.3002(6) 0.131 Uiso 1 calc R .
C3S C 0.4695(4) 0.4259(4) 0.5915(5) 0.128(3) Uani 1 d DU .
N2S N 0.4625(8) 0.4764(5) 0.5610(9) 0.220(7) Uani 0.709(12) d PDU 1
C4S C 0.4755(5) 0.3632(4) 0.6262(6) 0.142(5) Uani 0.709(12) d PDU 1
H4S1 H 0.5208(5) 0.3469(5) 0.6488(15) 0.213 Uiso 0.709(12) calc PR 1
H4S2 H 0.4416(8) 0.3361(5) 0.5738(9) 0.213 Uiso 0.709(12) calc PR 1
H4S3 H 0.4682(14) 0.3631(4) 0.6800(14) 0.213 Uiso 0.709(12) calc PR 1
N2S' N 0.4696(14) 0.4643(4) 0.6426(12) 0.179(11) Uani 0.291(12) d PRDU 2
C4S' C 0.4881(11) 0.3639(4) 0.5783(12) 0.117(9) Uani 0.291(12) d PRDU 2
H4S4 H 0.5217(10) 0.3675(4) 0.5600(14) 0.176 Uiso 0.291(12) calc PR 2
H4S5 H 0.4480(10) 0.3418(4) 0.5269(6) 0.176 Uiso 0.291(12) calc PR 2
H4S6 H 0.5075(6) 0.3399(5) 0.6389(15) 0.176 Uiso 0.291(12) calc PR 2

loop_
_atom_type_symbol
_atom_type_description
_atom_type_scat_dispersion_real
_atom_type_scat_dispersion_imag
_atom_type_scat_source
C C 0.0033 0.0016 'International Tables Vol C Tables 4.2.6.8 and 6.1.1.4'
H H 0.0000 0.0000 'International Tables Vol C Tables 4.2.6.8 and 6.1.1.4'
N N 0.0061 0.0033 'International Tables Vol C Tables 4.2.6.8 and 6.1.1.4'
Cl Cl 0.1484 0.1585 'International Tables Vol C Tables 4.2.6.8 and 6.1.1.4'
Fe Fe 0.3463 0.8444 'International Tables Vol C Tables 4.2.6.8 and 6.1.1.4'

loop_
_geom_angle_atom_site_label_1
_geom_angle_atom_site_label_2
_geom_angle_atom_site_label_3
_geom_angle
_geom_angle_site_symmetry_1
_geom_angle_site_symmetry_3
N1 Fe1 N1 95.08(13) . 7_556
N1 Fe1 Cl2 116.34(11) . .
N1 Fe1 Cl2 113.07(10) 7_556 .
N1 Fe1 Cl1 112.39(11) . .
N1 Fe1 Cl1 115.18(11) 7_556 .
Cl2 Fe1 Cl1 105.09(5) . .
N1 Fe1 Fe1 47.55(9) . 7_556
N1 Fe1 Fe1 47.53(9) 7_556 7_556
Cl2 Fe1 Fe1 128.23(5) . 7_556
Cl1 Fe1 Fe1 126.67(5) . 7_556
C1 N1 Fe1 137.8(2) . .
C1 N1 Fe1 137.2(2) . 7_556
Fe1 N1 Fe1 84.92(13) . 7_556
C14 N2 C10 106.5(3) . .
C14 N2 C18 111.4(3) . .
C10 N2 C18 110.6(3) . .
C14 N2 C22 110.9(3) . .
C10 N2 C22 111.1(3) . .
C18 N2 C22 106.5(3) . .
N1 C1 C6 120.0(4) . .
N1 C1 C2 119.8(4) . .
C6 C1 C2 120.2(4) . .
C3 C2 C1 118.6(4) . .
C3 C2 C7 121.8(4) . .
C1 C2 C7 119.7(4) . .
C4 C3 C2 122.9(4) . .
C5 C4 C3 116.9(4) . .
C5 C4 C8 122.5(5) . .
C3 C4 C8 120.6(5) . .
C4 C5 C6 123.7(4) . .
C5 C6 C1 117.8(4) . .
C5 C6 C9 121.7(4) . .
C1 C6 C9 120.6(3) . .
N2 C10 C11 115.8(3) . .
C12 C11 C10 109.9(3) . .
C11 C12 C13 112.2(4) . .
C15 C14 N2 116.9(3) . .
C14 C15 C16 110.3(3) . .
C15 C16 C17 112.8(4) . .
C19 C18 N2 116.2(3) . .
C20 C19 C18 110.2(3) . .
C19 C20 C21 113.3(4) . .
C23 C22 N2 117.1(3) . .
C22 C23 C24 110.0(3) . .
C23 C24 C25 113.5(3) . .
N1S C1S C2S 178.6(6) . .
N2S C3S C4S 177.8(11) . .
N2S' C3S C4S' 149.4(9) . .

loop_
_geom_bond_atom_site_label_1
_geom_bond_atom_site_label_2
_geom_bond_distance
_geom_bond_site_symmetry_2
Fe1 N1 1.871(3) .
Fe1 N1 1.872(3) 7_556
Fe1 Cl2 2.2802(12) .
Fe1 Cl1 2.2902(12) .
Fe1 Fe1 2.5270(11) 7_556
N1 C1 1.389(5) .
N1 Fe1 1.872(3) 7_556
N2 C14 1.513(5) .
N2 C10 1.514(5) .
N2 C18 1.525(4) .
N2 C22 1.525(5) .
C1 C6 1.405(5) .
C1 C2 1.408(6) .
C2 C3 1.395(6) .
C2 C7 1.496(6) .
C3 C4 1.384(7) .
C4 C5 1.378(6) .
C4 C8 1.514(6) .
C5 C6 1.399(5) .
C6 C9 1.491(6) .
C10 C11 1.525(5) .
C11 C12 1.516(6) .
C12 C13 1.520(6) .
C14 C15 1.502(5) .
C15 C16 1.518(6) .
C16 C17 1.523(5) .
C18 C19 1.508(6) .
C19 C20 1.506(6) .
C20 C21 1.529(5) .
C22 C23 1.507(5) .
C23 C24 1.520(5) .
C24 C25 1.520(5) .
N1S C1S 1.131(6) .
C1S C2S 1.429(7) .
C3S N2S 1.147(8) .
C3S N2S' 1.159(7) .
C3S C4S 1.412(8) .
C3S C4S' 1.427(6) .

loop_
_geom_torsion_atom_site_label_1
_geom_torsion_atom_site_label_2
_geom_torsion_atom_site_label_3
_geom_torsion_atom_site_label_4
_geom_torsion
_geom_torsion_site_symmetry_1
_geom_torsion_site_symmetry_4
N1 Fe1 N1 C1 177.9(5) 7_556 .
Cl2 Fe1 N1 C1 -63.2(4) . .
Cl1 Fe1 N1 C1 58.0(4) . .
Fe1 Fe1 N1 C1 177.9(5) 7_556 .
N1 Fe1 N1 Fe1 0.0 7_556 7_556
Cl2 Fe1 N1 Fe1 118.88(9) . 7_556
Cl1 Fe1 N1 Fe1 -119.91(9) . 7_556
Fe1 Fe1 N1 Fe1 0.0 7_556 7_556
Fe1 N1 C1 C6 -88.2(5) . .
Fe1 N1 C1 C6 88.7(5) 7_556 .
Fe1 N1 C1 C2 91.3(5) . .
Fe1 N1 C1 C2 -91.7(5) 7_556 .
N1 C1 C2 C3 -178.9(3) . .
C6 C1 C2 C3 0.6(6) . .
N1 C1 C2 C7 0.8(6) . .
C6 C1 C2 C7 -179.6(4) . .
C1 C2 C3 C4 -1.3(6) . .
C7 C2 C3 C4 179.0(4) . .
C2 C3 C4 C5 0.7(6) . .
C2 C3 C4 C8 -179.9(4) . .
C3 C4 C5 C6 0.6(6) . .
C8 C4 C5 C6 -178.8(4) . .
C4 C5 C6 C1 -1.2(6) . .
C4 C5 C6 C9 178.2(4) . .
N1 C1 C6 C5 -179.9(3) . .
C2 C1 C6 C5 0.5(5) . .
N1 C1 C6 C9 0.6(5) . .
C2 C1 C6 C9 -178.9(3) . .
C14 N2 C10 C11 178.8(3) . .
C18 N2 C10 C11 57.7(4) . .
C22 N2 C10 C11 -60.3(4) . .
N2 C10 C11 C12 168.4(4) . .
C10 C11 C12 C13 -179.0(4) . .
C10 N2 C14 C15 179.1(3) . .
C18 N2 C14 C15 -60.3(4) . .
C22 N2 C14 C15 58.1(4) . .
N2 C14 C15 C16 179.1(3) . .
C14 C15 C16 C17 -176.7(4) . .
C14 N2 C18 C19 -60.4(4) . .
C10 N2 C18 C19 57.8(4) . .
C22 N2 C18 C19 178.7(3) . .
N2 C18 C19 C20 177.9(3) . .
C18 C19 C20 C21 -174.3(4) . .
C14 N2 C22 C23 56.6(4) . .
C10 N2 C22 C23 -61.7(4) . .
C18 N2 C22 C23 177.8(3) . .
N2 C22 C23 C24 175.2(3) . .
C22 C23 C24 C25 179.5(4) . .
